data_7236256
loop_
_publ_author_name
'Zhang, Mengfei'
'Han, Jing'
'Wu, Haipeng'
'Wei, Qing'
'Xie, Gang'
'Chen, Sanping'
'Gao, Shengli'

_publ_section_title
;
 Tb-MOF: a naked-eye and regenerable fluorescent probe for selective and
 quantitative detection of Fe3+and Al3+ions
;
_journal_issue 97
_journal_name_full 'RSC Advances'
_journal_page_first 94622
_journal_paper_doi 10.1039/C6RA20359K
_journal_volume 6
_journal_year 2016
_chemical_formula_moiety 'C44 H32.5 N2.5 O16 Tb3, 3H2 O'
_chemical_formula_sum 'C44 H38.5 N2.5 O19 Tb3'
_chemical_formula_weight 1329.02
_space_group_crystal_system monoclinic
_space_group_IT_number 15
_space_group_name_Hall '-C 2yc'
_space_group_name_H-M_alt 'C 1 2/c 1'
_atom_sites_solution_hydrogens mixed
_audit_creation_date 2016-04-18
_audit_creation_method
;
Olex2 1.2-beta
(compiled 2015.08.17 svn.r3210 for OlexSys, GUI svn.r5083)
;
_audit_update_record
;
2016-05-03 deposited with the CCDC.
2016-09-19 downloaded from the CCDC.
;
_cell_angle_alpha 90
_cell_angle_beta 115.607(2)
_cell_angle_gamma 90
_cell_formula_units_Z 8
_cell_length_a 29.155(3)
_cell_length_b 11.0593(13)
_cell_length_c 31.580(5)
_cell_measurement_reflns_used 3203
_cell_measurement_temperature 296.15
_cell_measurement_theta_max 24.27
_cell_measurement_theta_min 2.52
_cell_volume 9182(2)
_computing_cell_refinement 'SAINT v7.68A (Bruker, 2009)'
_computing_data_reduction 'SAINT v7.68A (Bruker, 2009)'
_computing_molecular_graphics 'Olex2 (Dolomanov et al., 2009)'
_computing_publication_material 'Olex2 (Dolomanov et al., 2009)'
_computing_structure_refinement 'ShelXL (Sheldrick, 2015)'
_diffrn_ambient_temperature 296.15
_diffrn_measured_fraction_theta_full 0.998
_diffrn_measured_fraction_theta_max 0.991
_diffrn_measurement_device_type 'Bruker APEX-II CCD'
_diffrn_measurement_method '\f and \w scans'
_diffrn_radiation_monochromator graphite
_diffrn_radiation_type MoK\a
_diffrn_radiation_wavelength 0.71073
_diffrn_reflns_av_R_equivalents 0.0592
_diffrn_reflns_av_unetI/netI 0.0790
_diffrn_reflns_Laue_measured_fraction_full 0.998
_diffrn_reflns_Laue_measured_fraction_max 0.991
_diffrn_reflns_limit_h_max 36
_diffrn_reflns_limit_h_min -36
_diffrn_reflns_limit_k_max 13
_diffrn_reflns_limit_k_min -13
_diffrn_reflns_limit_l_max 30
_diffrn_reflns_limit_l_min -39
_diffrn_reflns_number 24948
_diffrn_reflns_point_group_measured_fraction_full 0.998
_diffrn_reflns_point_group_measured_fraction_max 0.991
_diffrn_reflns_theta_full 25.242
_diffrn_reflns_theta_max 26.439
_diffrn_reflns_theta_min 1.998
_diffrn_standards_number 0
_exptl_absorpt_coefficient_mu 4.643
_exptl_absorpt_correction_T_max 0.7454
_exptl_absorpt_correction_T_min 0.5775
_exptl_absorpt_correction_type multi-scan
_exptl_absorpt_process_details
;
SADABS-2008/1 (Bruker,2008) was used for absorption correction.
wR2(int) was 0.0845 before and 0.0534 after correction.
The Ratio of minimum to maximum transmission is 0.7748.
The \l/2 correction factor is 0.0015.
;
_exptl_crystal_colour colourless
_exptl_crystal_colour_primary colourless
_exptl_crystal_density_diffrn 1.923
_exptl_crystal_description block
_exptl_crystal_F_000 5095
_exptl_crystal_size_max 0.2
_exptl_crystal_size_mid 0.2
_exptl_crystal_size_min 0.2
_refine_diff_density_max 2.273
_refine_diff_density_min -0.879
_refine_diff_density_rms 0.180
_refine_ls_extinction_method none
_refine_ls_goodness_of_fit_ref 1.010
_refine_ls_hydrogen_treatment mixed
_refine_ls_matrix_type full
_refine_ls_number_parameters 623
_refine_ls_number_reflns 9386
_refine_ls_number_restraints 42
_refine_ls_restrained_S_all 1.055
_refine_ls_R_factor_all 0.0760
_refine_ls_R_factor_gt 0.0422
_refine_ls_shift/su_max 0.001
_refine_ls_shift/su_mean 0.000
_refine_ls_structure_factor_coef Fsqd
_refine_ls_weighting_details 'w=1/[\s^2^(Fo^2^)+(0.0441P)^2^+0.9047P] where P=(Fo^2^+2Fc^2^)/3'
_refine_ls_weighting_scheme calc
_refine_ls_wR_factor_gt 0.0960
_refine_ls_wR_factor_ref 0.1097
_reflns_Friedel_coverage 0.000
_reflns_number_gt 6275
_reflns_number_total 9386
_reflns_threshold_expression 'I > 2\s(I)'
_cod_data_source_file c6ra20359k2.cif
_cod_data_source_block Tb_MOFs
_cod_original_formula_sum 'C44 H38.50 N2.50 O19 Tb3'
_cod_database_code 7236256
_shelx_space_group_comment
;
The symmetry employed for this shelxl refinement is uniquely defined
by the following loop, which should always be used as a source of
symmetry information in preference to the above space-group names.
They are only intended as comments.
;
_olex2_refinement_description
;
1. Fixed Uiso
 At 1.2 times of:
  All C(H) groups
 At 1.5 times of:
  All C(H,H,H) groups, All O(H) groups, All O(H,H) groups
2. Restrained distances
 C30-N3
 1.3 with sigma of 0.02
 N3-C33
 1.3 with sigma of 0.02
 C32-N3
 1.3 with sigma of 0.02
 C30-O10
 1.2 with sigma of 0.02
 H10B-O10
 0.82 with sigma of 0.02
 H10A-O10
 0.82 with sigma of 0.02
 H14-O14 = H15-O15 = H9-O9
 0.82 with sigma of 0.02
 H9-O10_$1
 2.1 with sigma of 0.02
3. Rigid bond restraints
 N3, C30, C31, C32, C33
 with sigma for 1-2 distances of 0.001 and sigma for 1-3 distances of 0.001
4. Uiso/Uaniso restraints and constraints
Uanis(C33) \\sim Ueq, Uanis(C30) \\sim Ueq: with sigma of 0.005 and sigma for
terminal atoms of 0.005
Uanis(C32) \\sim Ueq: with sigma of 0.001 and sigma for terminal atoms of 0.002
Uanis(C31) \\sim Ueq: with sigma of 0.001 and sigma for terminal atoms of 0.002
5. Others
 Fixed Sof: H10A(0.5) H10B(0.5) N3(0.5) C30(0.5) C31(0.5) H31A(0.5) H31B(0.5)
 H31C(0.5) C32(0.5) H32A(0.5) H32B(0.5) H32C(0.5) C33(0.5) H33A(0.5) H33B(0.5)
 H33C(0.5)
6.a Riding coordinates:
 O9(H9)
6.b Rotating group:
 O10(H10A,H10B)
6.c Aromatic/amide H refined with riding coordinates:
 C2(H2), C3(H3), C6(H6), C7(H7), C9(H9A), C10(H10), C15(H15A), C16(H16),
 C19(H19), C20(H20), C23(H23), C24(H24), C26(H26), C27(H27), C34(H34), C35(H35),
  C36(H36), C37(H37), C38(H38), C39(H39), C41(H41), C42(H42), C45(H45), C46(H46)
6.d Idealised Me refined as rotating group:
 C31(H31A,H31B,H31C), C32(H32A,H32B,H32C), C33(H33A,H33B,H33C)
;
_shelx_shelxl_version_number 2014/7
_olex2_submission_special_instructions 'No special instructions were received'

loop_
_space_group_symop_operation_xyz
'x, y, z'
'-x, y, -z+1/2'
'x+1/2, y+1/2, z'
'-x+1/2, y+1/2, -z+1/2'
'-x, -y, -z'
'x, -y, z-1/2'
'-x+1/2, -y+1/2, -z'
'x+1/2, -y+1/2, z-1/2'

loop_
_atom_site_label
_atom_site_type_symbol
_atom_site_fract_x
_atom_site_fract_y
_atom_site_fract_z
_atom_site_U_iso_or_equiv
_atom_site_adp_type
_atom_site_occupancy
_atom_site_site_symmetry_order
_atom_site_calc_flag
_atom_site_refinement_flags_posn
_atom_site_refinement_flags_adp
_atom_site_refinement_flags_occupancy
_atom_site_disorder_assembly
_atom_site_disorder_group
Tb1 Tb 0.97258(2) 0.75682(3) 0.43957(2) 0.01945(10) Uani 1 1 d . . . . .
Tb2 Tb 0.45645(2) 0.58524(3) 0.44008(2) 0.02090(10) Uani 1 1 d . . . . .
Tb3 Tb 0.49295(2) 0.91732(3) 0.04820(2) 0.02029(10) Uani 1 1 d . . . . .
O1 O 0.5007(2) 1.0714(5) 0.3966(2) 0.0286(13) Uani 1 1 d . . . . .
O2 O 0.5400(2) 1.2476(5) 0.4141(2) 0.0403(16) Uani 1 1 d . . . . .
O3 O 0.9077(2) 0.9093(5) 0.4374(2) 0.0270(13) Uani 1 1 d . . . . .
O4 O 0.9227(2) 0.5955(5) 0.4427(2) 0.0376(16) Uani 1 1 d . . . . .
O5 O 0.5502(2) 0.4145(5) 0.1203(2) 0.0322(14) Uani 1 1 d . . . . .
O6 O 0.5933(2) 0.2427(5) 0.1404(2) 0.0355(14) Uani 1 1 d . . . . .
O7 O 0.5368(2) 0.8115(5) 0.4059(2) 0.0300(14) Uani 1 1 d . . . . .
O8 O 0.5024(2) 0.6268(5) 0.3976(2) 0.0326(15) Uani 1 1 d . . . . .
O9 O 0.52040(18) 0.4350(4) 0.47649(19) 0.0214(12) Uani 1 1 d D . . . .
H9 H 0.5280 0.3811 0.4605 0.032 Uiso 1 1 d DR . . . .
O10 O 0.3922(2) 0.6763(6) 0.4612(2) 0.0498(19) Uani 1 1 d D . . . .
H10A H 0.3688 0.7088 0.4354 0.075 Uiso 0.5 1 d DGR . P A 2
H10B H 0.3877 0.7203 0.4829 0.075 Uiso 0.5 1 d DGR . P A 2
O11 O 0.9037(2) 0.5685(5) 0.5030(2) 0.0372(15) Uani 1 1 d . . . . .
O12 O 0.8817(2) 0.8650(7) 0.4923(2) 0.0509(19) Uani 1 1 d . . . . .
O13 O 0.5678(2) 0.8283(5) 0.0986(2) 0.0339(15) Uani 1 1 d . . . . .
O14 O 0.52574(19) 0.8935(4) -0.0077(2) 0.0206(12) Uani 1 1 d D . . . .
H14 H 0.5532(17) 0.858(6) 0.006(3) 0.031 Uiso 1 1 d DR . . . .
O15 O 0.47949(18) 0.7240(4) 0.01619(19) 0.0204(12) Uani 1 1 d D . . . .
H15 H 0.4519(16) 0.700(7) 0.013(3) 0.031 Uiso 1 1 d DR . . . .
O16 O 0.6084(2) 0.6629(5) 0.1325(2) 0.0333(15) Uani 1 1 d . . . . .
N1 N 0.6680(3) 0.9820(7) 0.3176(3) 0.0335(18) Uani 1 1 d . . . . .
N2 N 0.6809(3) 0.5091(8) 0.3397(3) 0.039(2) Uani 1 1 d . . . . .
N3 N 0.3259(5) 0.6682(15) 0.4858(5) 0.049(4) Uani 0.5 1 d D U P B 1
C1 C 0.6313(3) 1.0262(8) 0.3327(3) 0.029(2) Uani 1 1 d . . . . .
C2 C 0.6438(4) 1.1275(8) 0.3624(4) 0.045(3) Uani 1 1 d . . . . .
H2 H 0.6739 1.1690 0.3693 0.054 Uiso 1 1 calc R . . . .
C3 C 0.6120(3) 1.1657(8) 0.3813(4) 0.041(3) Uani 1 1 d . . . . .
H3 H 0.6208 1.2326 0.4011 0.049 Uiso 1 1 calc R . . . .
C4 C 0.5664(3) 1.1049(7) 0.3711(3) 0.028(2) Uani 1 1 d . . . . .
C5 C 0.5341(3) 1.1441(7) 0.3949(3) 0.0260(19) Uani 1 1 d . . . . .
C6 C 0.5529(3) 1.0094(9) 0.3404(3) 0.039(2) Uani 1 1 d . . . . .
H6 H 0.5224 0.9694 0.3331 0.047 Uiso 1 1 calc R . . . .
C7 C 0.5849(3) 0.9708(8) 0.3198(3) 0.032(2) Uani 1 1 d . . . . .
H7 H 0.5746 0.9088 0.2978 0.039 Uiso 1 1 calc R . . . .
C8 C 0.7183(3) 0.9646(8) 0.3510(3) 0.028(2) Uani 1 1 d . . . . .
C9 C 0.7294(3) 0.9338(8) 0.3968(3) 0.033(2) Uani 1 1 d . . . . .
H9A H 0.7031 0.9280 0.4059 0.039 Uiso 1 1 calc R . . . .
C10 C 0.7788(3) 0.9115(8) 0.4296(3) 0.036(2) Uani 1 1 d . . . . .
H10 H 0.7853 0.8911 0.4603 0.043 Uiso 1 1 calc R . . . .
C11 C 0.8190(3) 0.9195(8) 0.4166(3) 0.031(2) Uani 1 1 d . . . . .
C12 C 0.8728(3) 0.8968(8) 0.4524(3) 0.030(2) Uani 1 1 d . . . . .
C13 C 0.8904(3) 0.5760(7) 0.4594(3) 0.033(2) Uani 1 1 d . . . . .
C14 C 0.8365(3) 0.5571(8) 0.4277(3) 0.035(2) Uani 1 1 d . . . . .
C15 C 0.8194(3) 0.5650(8) 0.3790(3) 0.038(2) Uani 1 1 d . . . . .
H15A H 0.8419 0.5822 0.3661 0.046 Uiso 1 1 calc R . . . .
C16 C 0.7675(4) 0.5466(9) 0.3499(3) 0.043(3) Uani 1 1 d . . . . .
H16 H 0.7561 0.5506 0.3175 0.051 Uiso 1 1 calc R . . . .
C17 C 0.7327(3) 0.5226(8) 0.3681(3) 0.031(2) Uani 1 1 d . . . . .
C18 C 0.6601(3) 0.4713(8) 0.2923(3) 0.033(2) Uani 1 1 d . . . . .
C19 C 0.6179(4) 0.5308(9) 0.2602(3) 0.039(2) Uani 1 1 d . . . . .
H19 H 0.6053 0.5973 0.2699 0.047 Uiso 1 1 calc R . . . .
C20 C 0.5938(3) 0.4935(8) 0.2139(3) 0.036(2) Uani 1 1 d . . . . .
H20 H 0.5660 0.5362 0.1925 0.044 Uiso 1 1 calc R . . . .
C21 C 0.6116(3) 0.3908(7) 0.1996(3) 0.0267(19) Uani 1 1 d . . . . .
C22 C 0.5836(3) 0.3479(8) 0.1506(3) 0.029(2) Uani 1 1 d . . . . .
C23 C 0.6547(3) 0.3326(9) 0.2318(3) 0.039(2) Uani 1 1 d . . . . .
H23 H 0.6674 0.2658 0.2224 0.046 Uiso 1 1 calc R . . . .
C24 C 0.6787(4) 0.3719(9) 0.2773(3) 0.047(3) Uani 1 1 d . . . . .
H24 H 0.7078 0.3321 0.2983 0.056 Uiso 1 1 calc R . . . .
C25 C 0.6455(3) 0.5549(8) 0.3565(3) 0.033(2) Uani 1 1 d . . . . .
C26 C 0.6031(3) 0.4875(8) 0.3503(3) 0.033(2) Uani 1 1 d . . . . .
H26 H 0.5988 0.4109 0.3370 0.040 Uiso 1 1 calc R . . . .
C27 C 0.5672(3) 0.5324(8) 0.3634(3) 0.033(2) Uani 1 1 d . . . . .
H27 H 0.5390 0.4863 0.3596 0.040 Uiso 1 1 calc R . . . .
C28 C 0.5739(3) 0.6496(7) 0.3828(3) 0.0251(19) Uani 1 1 d . . . . .
C29 C 0.5346(3) 0.6994(8) 0.3965(3) 0.028(2) Uani 1 1 d . . . . .
C30 C 0.3453(6) 0.6902(16) 0.4537(6) 0.041(3) Uani 0.5 1 d D U P B 1
C31 C 0.3049(6) 0.7454(14) 0.3988(6) 0.030(3) Uani 0.5 1 d . U P B 1
H31A H 0.3163 0.8237 0.3944 0.045 Uiso 0.5 1 calc GR . P B 1
H31B H 0.2710 0.7517 0.3965 0.045 Uiso 0.5 1 calc GR . P B 1
H31C H 0.3049 0.6912 0.3750 0.045 Uiso 0.5 1 calc GR . P B 1
C32 C 0.3630(6) 0.6116(13) 0.5262(5) 0.027(3) Uani 0.5 1 d D U P B 1
H32A H 0.3640 0.5267 0.5203 0.041 Uiso 0.5 1 calc GR . P B 1
H32B H 0.3547 0.6231 0.5522 0.041 Uiso 0.5 1 calc GR . P B 1
H32C H 0.3957 0.6467 0.5335 0.041 Uiso 0.5 1 calc GR . P B 1
C33 C 0.2759(6) 0.7070(18) 0.4762(7) 0.051(3) Uani 0.5 1 d D U P B 1
H33A H 0.2711 0.7885 0.4646 0.076 Uiso 0.5 1 calc GR . P B 1
H33B H 0.2712 0.7038 0.5044 0.076 Uiso 0.5 1 calc GR . P B 1
H33C H 0.2516 0.6550 0.4529 0.076 Uiso 0.5 1 calc GR . P B 1
C34 C 0.6161(3) 0.7150(8) 0.3891(3) 0.037(2) Uani 1 1 d . . . . .
H34 H 0.6207 0.7915 0.4026 0.045 Uiso 1 1 calc R . . . .
C35 C 0.6519(4) 0.6695(9) 0.3759(4) 0.049(3) Uani 1 1 d . . . . .
H35 H 0.6802 0.7154 0.3799 0.058 Uiso 1 1 calc R . . . .
C36 C 0.7508(4) 0.5140(10) 0.4159(3) 0.050(3) Uani 1 1 d . . . . .
H36 H 0.7287 0.4945 0.4290 0.060 Uiso 1 1 calc R . . . .
C37 C 0.8020(4) 0.5342(10) 0.4451(3) 0.054(3) Uani 1 1 d . . . . .
H37 H 0.8129 0.5320 0.4775 0.065 Uiso 1 1 calc R . . . .
C38 C 0.8076(3) 0.9527(8) 0.3701(3) 0.035(2) Uani 1 1 d . . . . .
H38 H 0.8339 0.9603 0.3611 0.042 Uiso 1 1 calc R . . . .
C39 C 0.7580(3) 0.9740(8) 0.3376(3) 0.033(2) Uani 1 1 d . . . . .
H39 H 0.7512 0.9946 0.3069 0.040 Uiso 1 1 calc R . . . .
C40 C 0.6515(3) 0.9318(8) 0.2722(3) 0.032(2) Uani 1 1 d . . . . .
C41 C 0.6705(3) 0.8220(8) 0.2653(3) 0.037(2) Uani 1 1 d . . . . .
H41 H 0.6943 0.7802 0.2909 0.044 Uiso 1 1 calc R . . . .
C42 C 0.6541(3) 0.7744(8) 0.2208(3) 0.031(2) Uani 1 1 d . . . . .
H42 H 0.6679 0.7017 0.2169 0.037 Uiso 1 1 calc R . . . .
C43 C 0.6179(3) 0.8318(7) 0.1818(3) 0.0263(19) Uani 1 1 d . . . . .
C44 C 0.5970(3) 0.7698(8) 0.1344(3) 0.0272(19) Uani 1 1 d . . . . .
C45 C 0.5997(3) 0.9427(8) 0.1884(3) 0.034(2) Uani 1 1 d . . . . .
H45 H 0.5759 0.9843 0.1627 0.041 Uiso 1 1 calc R . . . .
C46 C 0.6165(3) 0.9918(9) 0.2327(3) 0.038(2) Uani 1 1 d . . . . .
H46 H 0.6041 1.0667 0.2363 0.046 Uiso 1 1 calc R . . . .

loop_
_atom_site_aniso_label
_atom_site_aniso_U_11
_atom_site_aniso_U_22
_atom_site_aniso_U_33
_atom_site_aniso_U_23
_atom_site_aniso_U_13
_atom_site_aniso_U_12
Tb1 0.0224(2) 0.01716(19) 0.01742(19) 0.00144(17) 0.00732(15) 0.00188(17)
Tb2 0.0215(2) 0.01887(19) 0.0183(2) 0.00246(18) 0.00481(16) 0.00058(16)
Tb3 0.0259(2) 0.01671(19) 0.0177(2) 0.00064(17) 0.00897(17) 0.00101(16)
O1 0.026(3) 0.032(3) 0.026(3) 0.008(3) 0.010(3) 0.001(3)
O2 0.051(4) 0.025(3) 0.067(5) -0.008(3) 0.046(4) -0.005(3)
O3 0.022(3) 0.028(3) 0.032(3) 0.002(3) 0.013(3) 0.003(2)
O4 0.027(3) 0.039(4) 0.037(4) 0.012(3) 0.005(3) -0.007(3)
O5 0.029(3) 0.034(3) 0.025(3) -0.003(3) 0.004(3) 0.004(3)
O6 0.041(4) 0.023(3) 0.029(3) -0.007(3) 0.003(3) 0.001(3)
O7 0.040(4) 0.021(3) 0.033(4) -0.004(3) 0.019(3) -0.001(3)
O8 0.034(3) 0.033(3) 0.039(4) -0.015(3) 0.024(3) -0.012(3)
O9 0.021(3) 0.018(3) 0.024(3) -0.002(2) 0.008(2) 0.001(2)
O10 0.037(4) 0.063(5) 0.044(4) -0.001(4) 0.012(4) 0.027(3)
O11 0.029(3) 0.035(4) 0.034(4) -0.007(3) 0.002(3) 0.005(3)
O12 0.031(4) 0.078(5) 0.035(4) 0.030(4) 0.008(3) 0.016(3)
O13 0.025(3) 0.047(4) 0.018(3) 0.008(3) -0.002(3) 0.003(3)
O14 0.018(3) 0.016(3) 0.024(3) 0.002(2) 0.006(3) 0.002(2)
O15 0.018(3) 0.019(3) 0.021(3) 0.000(2) 0.005(2) -0.005(2)
O16 0.034(4) 0.035(4) 0.024(3) -0.013(3) 0.006(3) -0.004(3)
N1 0.024(4) 0.050(5) 0.022(4) -0.009(4) 0.005(3) 0.005(3)
N2 0.017(4) 0.066(5) 0.027(4) -0.012(4) 0.003(3) 0.005(4)
N3 0.039(6) 0.074(12) 0.032(6) 0.005(7) 0.013(5) 0.009(7)
C1 0.025(5) 0.038(5) 0.029(5) -0.002(4) 0.016(4) 0.008(4)
C2 0.041(6) 0.039(5) 0.063(8) -0.018(5) 0.031(6) -0.012(4)
C3 0.035(5) 0.042(6) 0.058(7) -0.017(5) 0.032(5) -0.009(4)
C4 0.036(5) 0.023(4) 0.033(5) 0.003(4) 0.021(4) 0.011(4)
C5 0.027(5) 0.028(5) 0.029(5) 0.008(4) 0.018(4) 0.003(4)
C6 0.035(5) 0.051(6) 0.037(6) -0.003(5) 0.020(5) -0.005(5)
C7 0.029(5) 0.037(5) 0.029(5) -0.007(4) 0.011(4) -0.008(4)
C8 0.018(4) 0.033(5) 0.031(5) -0.011(4) 0.007(4) 0.000(4)
C9 0.021(4) 0.045(5) 0.032(5) -0.011(5) 0.012(4) -0.001(4)
C10 0.031(5) 0.048(6) 0.033(5) 0.009(5) 0.017(4) -0.001(4)
C11 0.022(4) 0.039(5) 0.028(5) 0.002(5) 0.009(4) 0.008(4)
C12 0.023(4) 0.037(5) 0.030(5) 0.008(4) 0.010(4) 0.009(4)
C13 0.019(4) 0.019(4) 0.040(6) 0.010(5) -0.006(4) 0.008(4)
C14 0.029(5) 0.035(5) 0.027(5) 0.001(4) 0.000(4) 0.004(4)
C15 0.037(5) 0.048(6) 0.030(5) -0.005(5) 0.015(5) -0.008(5)
C16 0.039(6) 0.064(7) 0.016(5) 0.000(5) 0.004(4) -0.006(5)
C17 0.017(4) 0.051(6) 0.022(5) -0.005(5) 0.006(4) 0.002(4)
C18 0.026(5) 0.044(5) 0.026(5) -0.006(5) 0.009(4) -0.006(4)
C19 0.039(6) 0.044(6) 0.034(6) -0.005(5) 0.014(5) -0.001(4)
C20 0.036(5) 0.034(5) 0.033(6) 0.003(5) 0.008(5) 0.011(4)
C21 0.028(4) 0.027(5) 0.028(5) -0.006(4) 0.015(4) -0.004(4)
C22 0.026(5) 0.035(5) 0.029(5) -0.001(4) 0.014(4) -0.006(4)
C23 0.040(6) 0.050(6) 0.024(5) -0.010(5) 0.012(5) 0.010(5)
C24 0.038(6) 0.063(7) 0.029(6) -0.005(5) 0.006(5) 0.015(5)
C25 0.020(4) 0.054(6) 0.023(5) -0.010(4) 0.007(4) 0.003(4)
C26 0.037(5) 0.025(5) 0.037(6) -0.013(4) 0.015(5) -0.003(4)
C27 0.037(5) 0.035(5) 0.034(6) -0.004(5) 0.021(5) -0.001(4)
C28 0.021(4) 0.033(5) 0.022(5) -0.003(4) 0.010(4) 0.002(4)
C29 0.031(5) 0.041(5) 0.014(4) -0.002(4) 0.012(4) -0.003(4)
C30 0.050(5) 0.036(5) 0.033(4) 0.006(4) 0.015(3) -0.004(4)
C31 0.029(3) 0.029(3) 0.033(3) -0.0018(19) 0.0128(19) 0.001(2)
C32 0.031(3) 0.027(3) 0.027(3) -0.0046(19) 0.0157(19) -0.0036(19)
C33 0.042(4) 0.050(6) 0.053(6) 0.001(5) 0.014(3) 0.011(4)
C34 0.040(5) 0.038(5) 0.040(6) -0.018(5) 0.024(5) -0.007(4)
C35 0.041(6) 0.052(6) 0.058(7) -0.023(6) 0.027(6) -0.025(5)
C36 0.028(5) 0.089(8) 0.033(6) -0.011(6) 0.012(5) -0.004(5)
C37 0.034(6) 0.105(9) 0.019(5) 0.002(6) 0.007(5) -0.001(6)
C38 0.021(4) 0.053(6) 0.035(6) -0.004(5) 0.017(4) 0.003(4)
C39 0.032(5) 0.045(5) 0.029(5) -0.003(5) 0.019(4) 0.001(4)
C40 0.018(4) 0.045(6) 0.028(5) -0.009(5) 0.005(4) -0.004(4)
C41 0.035(5) 0.042(5) 0.023(5) -0.006(5) 0.002(4) 0.007(4)
C42 0.033(5) 0.033(5) 0.021(5) -0.003(4) 0.006(4) 0.011(4)
C43 0.020(4) 0.030(5) 0.020(5) 0.004(4) 0.000(4) 0.002(3)
C44 0.022(4) 0.036(5) 0.018(4) -0.009(4) 0.004(4) -0.014(4)
C45 0.025(5) 0.039(5) 0.024(5) -0.002(4) -0.001(4) 0.003(4)
C46 0.037(6) 0.041(5) 0.031(6) -0.007(5) 0.010(5) 0.008(4)

loop_
_atom_type_symbol
_atom_type_description
_atom_type_scat_dispersion_real
_atom_type_scat_dispersion_imag
_atom_type_scat_source
C C 0.0030 0.0020 'International Tables Vol C Tables 4.2.6.8 and 6.1.1.4'
H H 0.0000 0.0000 'International Tables Vol C Tables 4.2.6.8 and 6.1.1.4'
N N 0.0060 0.0030 'International Tables Vol C Tables 4.2.6.8 and 6.1.1.4'
O O 0.0110 0.0060 'International Tables Vol C Tables 4.2.6.8 and 6.1.1.4'
Tb Tb -0.1720 4.1540 'International Tables Vol C Tables 4.2.6.8 and 6.1.1.4'

loop_
_geom_angle_atom_site_label_1
_geom_angle_atom_site_label_2
_geom_angle_atom_site_label_3
_geom_angle
_geom_angle_site_symmetry_1
_geom_angle_site_symmetry_3
Tb2 Tb1 Tb3 118.350(14) 3 8_566
O1 Tb1 Tb2 143.27(11) 3_545 3
O1 Tb1 Tb3 96.01(11) 3_545 8_566
O1 Tb1 C22 86.3(2) 3_545 4_655
O2 Tb1 Tb2 99.61(13) 3_545 3
O2 Tb1 Tb3 116.83(16) 3_545 8_566
O2 Tb1 O1 49.70(17) 3_545 3_545
O2 Tb1 O3 136.63(18) 3_545 .
O2 Tb1 O5 76.2(2) 3_545 4_655
O2 Tb1 O6 92.4(2) 3_545 4_655
O2 Tb1 C22 83.0(2) 3_545 4_655
O3 Tb1 Tb2 40.37(12) . 3
O3 Tb1 Tb3 100.92(13) . 8_566
O3 Tb1 O1 149.49(17) . 3_545
O3 Tb1 C22 68.1(2) . 4_655
O4 Tb1 Tb2 132.44(15) . 3
O4 Tb1 Tb3 54.75(15) . 8_566
O4 Tb1 O1 77.11(19) . 3_545
O4 Tb1 O2 126.3(2) . 3_545
O4 Tb1 O3 92.21(19) . .
O4 Tb1 O5 127.82(19) . 4_655
O4 Tb1 O6 76.6(2) . 4_655
O4 Tb1 O9 148.0(2) . 3
O4 Tb1 O14 70.51(18) . 8_566
O4 Tb1 O15 78.6(2) . 8_566
O4 Tb1 C22 102.6(2) . 4_655
O5 Tb1 Tb2 45.82(14) 4_655 3
O5 Tb1 Tb3 163.05(14) 4_655 8_566
O5 Tb1 O1 100.86(18) 4_655 3_545
O5 Tb1 O3 63.24(18) 4_655 .
O5 Tb1 C22 27.0(2) 4_655 4_655
O6 Tb1 Tb2 91.31(13) 4_655 3
O6 Tb1 Tb3 131.26(13) 4_655 8_566
O6 Tb1 O1 73.23(18) 4_655 3_545
O6 Tb1 O3 76.53(19) 4_655 .
O6 Tb1 O5 54.06(18) 4_655 4_655
O6 Tb1 C22 27.1(2) 4_655 4_655
O9 Tb1 Tb2 40.01(11) 3 3
O9 Tb1 Tb3 98.50(13) 3 8_566
O9 Tb1 O1 127.72(16) 3 3_545
O9 Tb1 O2 79.17(18) 3 3_545
O9 Tb1 O3 74.64(16) 3 .
O9 Tb1 O5 72.37(18) 3 4_655
O9 Tb1 O6 126.10(18) 3 4_655
O9 Tb1 C22 99.2(2) 3 4_655
O14 Tb1 Tb2 137.11(12) 8_566 3
O14 Tb1 Tb3 37.50(13) 8_566 8_566
O14 Tb1 O1 65.59(17) 8_566 3_545
O14 Tb1 O2 80.1(2) 8_566 3_545
O14 Tb1 O3 137.72(18) 8_566 .
O14 Tb1 O5 156.01(18) 8_566 4_655
O14 Tb1 O6 131.56(18) 8_566 4_655
O14 Tb1 O9 99.59(17) 8_566 3
O14 Tb1 C22 151.8(2) 8_566 4_655
O15 Tb1 Tb2 81.94(12) 8_566 3
O15 Tb1 Tb3 36.41(12) 8_566 8_566
O15 Tb1 O1 131.27(16) 8_566 3_545
O15 Tb1 O2 128.6(2) 8_566 3_545
O15 Tb1 O3 72.30(17) 8_566 .
O15 Tb1 O5 127.27(18) 8_566 4_655
O15 Tb1 O6 138.94(19) 8_566 4_655
O15 Tb1 O9 69.68(17) 8_566 3
O15 Tb1 O14 66.67(17) 8_566 8_566
O15 Tb1 C22 140.4(2) 8_566 4_655
C22 Tb1 Tb2 68.05(18) 4_655 3
C22 Tb1 Tb3 155.57(18) 4_655 8_566
Tb1 Tb2 Tb1 115.888(12) 3_445 7_666
Tb1 Tb2 Tb3 152.443(14) 3_445 2_655
Tb1 Tb2 Tb3 57.605(11) 7_666 2_655
O3 Tb2 Tb1 117.37(14) 3_445 7_666
O3 Tb2 Tb1 42.92(12) 3_445 3_445
O3 Tb2 Tb3 164.03(12) 3_445 2_655
O3 Tb2 O5 62.15(18) 3_445 2_655
O3 Tb2 O9 81.14(18) 3_445 5_666
O3 Tb2 O9 77.22(17) 3_445 .
O3 Tb2 O10 80.3(2) 3_445 .
O3 Tb2 O13 134.79(17) 3_445 2_655
O3 Tb2 O16 92.67(19) 3_445 2_655
O5 Tb2 Tb1 151.21(12) 2_655 7_666
O5 Tb2 Tb1 41.77(12) 2_655 3_445
O5 Tb2 Tb3 130.45(12) 2_655 2_655
O5 Tb2 O13 115.53(16) 2_655 2_655
O8 Tb2 Tb1 94.98(14) . 3_445
O8 Tb2 Tb1 106.35(14) . 7_666
O8 Tb2 Tb3 65.14(14) . 2_655
O8 Tb2 O3 128.71(19) . 3_445
O8 Tb2 O5 66.60(18) . 2_655
O8 Tb2 O9 83.7(2) . .
O8 Tb2 O9 133.38(19) . 5_666
O8 Tb2 O10 140.8(2) . .
O8 Tb2 O13 70.75(19) . 2_655
O8 Tb2 O15 72.45(19) . 2_655
O8 Tb2 O16 78.0(2) . 2_655
O9 Tb2 Tb1 86.43(11) 5_666 3_445
O9 Tb2 Tb1 82.33(13) . 7_666
O9 Tb2 Tb1 36.58(11) 5_666 7_666
O9 Tb2 Tb1 40.31(12) . 3_445
O9 Tb2 Tb3 93.84(11) 5_666 2_655
O9 Tb2 Tb3 115.04(12) . 2_655
O9 Tb2 O5 128.20(16) 5_666 2_655
O9 Tb2 O5 69.33(17) . 2_655
O9 Tb2 O9 67.7(2) . 5_666
O9 Tb2 O10 68.33(19) 5_666 .
O9 Tb2 O10 133.0(2) . .
O9 Tb2 O13 116.28(16) 5_666 2_655
O9 Tb2 O13 147.36(16) . 2_655
O9 Tb2 O16 146.43(19) . 2_655
O10 Tb2 Tb1 121.42(16) . 3_445
O10 Tb2 Tb1 72.27(16) . 7_666
O10 Tb2 Tb3 83.72(16) . 2_655
O10 Tb2 O5 131.6(2) . 2_655
O10 Tb2 O13 70.14(19) . 2_655
O13 Tb2 Tb1 157.27(11) 2_655 3_445
O13 Tb2 Tb1 85.69(11) 2_655 7_666
O13 Tb2 Tb3 35.56(11) 2_655 2_655
O15 Tb2 Tb1 125.38(12) 2_655 3_445
O15 Tb2 Tb1 34.54(13) 2_655 7_666
O15 Tb2 Tb3 32.92(12) 2_655 2_655
O15 Tb2 O3 149.56(19) 2_655 3_445
O15 Tb2 O5 133.30(17) 2_655 2_655
O15 Tb2 O9 69.21(17) 2_655 5_666
O15 Tb2 O9 85.10(17) 2_655 .
O15 Tb2 O10 94.5(2) 2_655 .
O15 Tb2 O13 68.33(16) 2_655 2_655
O15 Tb2 O16 115.05(19) 2_655 2_655
O16 Tb2 Tb1 129.72(14) 2_655 7_666
O16 Tb2 Tb1 113.47(14) 2_655 3_445
O16 Tb2 Tb3 82.20(14) 2_655 2_655
O16 Tb2 O5 77.60(19) 2_655 2_655
O16 Tb2 O9 143.01(18) 2_655 5_666
O16 Tb2 O10 74.7(2) 2_655 .
O16 Tb2 O13 47.47(18) 2_655 2_655
Tb1 Tb3 Tb1 121.466(12) 8_465 4_655
Tb1 Tb3 Tb2 60.599(11) 8_465 2_655
Tb1 Tb3 Tb2 146.218(14) 4_655 2_655
Tb3 Tb3 Tb1 59.236(12) 5_675 4_655
Tb3 Tb3 Tb1 62.230(15) 5_675 8_465
Tb3 Tb3 Tb2 111.571(16) 5_675 2_655
O1 Tb3 Tb1 165.06(14) 2_655 8_465
O1 Tb3 Tb1 45.46(13) 2_655 4_655
O1 Tb3 Tb2 133.88(13) 2_655 2_655
O1 Tb3 Tb3 104.22(13) 2_655 5_675
O1 Tb3 O14 72.19(19) 2_655 5_675
O7 Tb3 Tb1 111.15(14) 2_655 8_465
O7 Tb3 Tb1 125.68(14) 2_655 4_655
O7 Tb3 Tb2 72.11(13) 2_655 2_655
O7 Tb3 Tb3 165.58(15) 2_655 5_675
O7 Tb3 O1 80.47(19) 2_655 2_655
O7 Tb3 O11 78.4(2) 2_655 8_465
O7 Tb3 O14 143.03(18) 2_655 .
O7 Tb3 O14 136.15(18) 2_655 5_675
O7 Tb3 O15 76.57(19) 2_655 .
O11 Tb3 Tb1 99.57(14) 8_465 4_655
O11 Tb3 Tb1 77.60(16) 8_465 8_465
O11 Tb3 Tb2 112.94(14) 8_465 2_655
O11 Tb3 Tb3 87.49(15) 8_465 5_675
O11 Tb3 O1 96.4(2) 8_465 2_655
O11 Tb3 O14 71.51(18) 8_465 5_675
O13 Tb3 Tb1 98.09(15) . 8_465
O13 Tb3 Tb1 102.68(15) . 4_655
O13 Tb3 Tb2 47.55(15) . 2_655
O13 Tb3 Tb3 111.69(15) . 5_675
O13 Tb3 O1 92.8(2) . 2_655
O13 Tb3 O7 81.3(2) . 2_655
O13 Tb3 O11 156.0(2) . 8_465
O13 Tb3 O14 132.51(19) . 5_675
O13 Tb3 O14 84.20(19) . .
O13 Tb3 O15 80.7(2) . .
O14 Tb3 Tb1 92.89(13) 5_675 8_465
O14 Tb3 Tb1 38.10(12) . 8_465
O14 Tb3 Tb1 90.64(12) . 4_655
O14 Tb3 Tb1 36.07(13) 5_675 4_655
O14 Tb3 Tb2 73.02(12) . 2_655
O14 Tb3 Tb2 149.47(13) 5_675 2_655
O14 Tb3 Tb3 38.63(12) . 5_675
O14 Tb3 Tb3 38.03(13) 5_675 5_675
O14 Tb3 O1 134.26(18) . 2_655
O14 Tb3 O11 104.6(2) . 8_465
O14 Tb3 O14 76.65(18) . 5_675
O15 Tb3 Tb1 157.69(13) . 4_655
O15 Tb3 Tb1 36.86(13) . 8_465
O15 Tb3 Tb2 33.31(13) . 2_655
O15 Tb3 Tb3 98.84(13) . 5_675
O15 Tb3 O1 156.82(19) . 2_655
O15 Tb3 O11 82.20(19) . 8_465
O15 Tb3 O14 67.58(17) . .
O15 Tb3 O14 128.01(19) . 5_675
Tb3 O1 Tb1 96.67(19) 2_655 3_455
C5 O1 Tb1 86.9(5) . 3_455
C5 O1 Tb3 131.0(5) . 2_655
C5 O2 Tb1 103.5(5) . 3_455
Tb2 O3 Tb1 96.71(18) 3 .
C12 O3 Tb1 128.1(5) . .
C12 O3 Tb2 128.3(5) . 3
C13 O4 Tb1 136.9(6) . .
Tb1 O5 Tb2 92.41(19) 4_645 2_655
C22 O5 Tb1 91.9(5) . 4_645
C22 O5 Tb2 139.3(5) . 2_655
C22 O6 Tb1 92.4(5) . 4_645
C29 O7 Tb3 130.4(5) . 2_655
C29 O8 Tb2 140.9(5) . .
Tb1 O9 Tb2 106.36(19) 3_445 5_666
Tb1 O9 H9 52.9 3_445 .
Tb2 O9 Tb1 99.69(18) . 3_445
Tb2 O9 Tb2 112.3(2) . 5_666
Tb2 O9 H9 123.1 5_666 .
Tb2 O9 H9 122.5 . .
Tb2 O10 H10A 107.0 . .
Tb2 O10 H10B 144.2 . .
H10A O10 H10B 100.0 . .
C30 O10 Tb2 150.3(9) . .
C13 O11 Tb3 113.0(5) . 8_566
Tb3 O13 Tb2 96.89(19) . 2_655
C44 O13 Tb2 81.4(5) . 2_655
C44 O13 Tb3 156.0(6) . .
Tb1 O14 H14 103(6) 8_465 .
Tb3 O14 Tb1 104.41(19) . 8_465
Tb3 O14 Tb1 107.9(2) 5_675 8_465
Tb3 O14 Tb3 103.35(18) . 5_675
Tb3 O14 H14 105(6) . .
Tb3 O14 H14 130(6) 5_675 .
Tb1 O15 H15 105(6) 8_465 .
Tb2 O15 Tb1 110.9(2) 2_655 8_465
Tb2 O15 H15 111(6) 2_655 .
Tb3 O15 Tb1 106.7(2) . 8_465
Tb3 O15 Tb2 113.8(2) . 2_655
Tb3 O15 H15 109(6) . .
C44 O16 Tb2 105.6(5) . 2_655
C8 N1 C1 119.2(7) . .
C8 N1 C40 119.6(7) . .
C40 N1 C1 119.7(7) . .
C17 N2 C18 124.3(7) . .
C17 N2 C25 118.4(7) . .
C18 N2 C25 116.5(7) . .
C30 N3 C32 110.0(14) . .
C30 N3 C33 119.8(15) . .
C32 N3 C33 130.1(15) . .
C2 C1 N1 118.7(8) . .
C7 C1 N1 122.0(8) . .
C7 C1 C2 119.2(8) . .
C1 C2 H2 119.7 . .
C3 C2 C1 120.7(9) . .
C3 C2 H2 119.7 . .
C2 C3 H3 119.8 . .
C2 C3 C4 120.4(9) . .
C4 C3 H3 119.8 . .
C3 C4 C5 119.0(8) . .
C6 C4 C3 119.2(8) . .
C6 C4 C5 121.8(8) . .
O1 C5 C4 119.4(7) . .
O2 C5 O1 119.7(7) . .
O2 C5 C4 120.9(7) . .
C4 C6 H6 119.5 . .
C4 C6 C7 120.9(8) . .
C7 C6 H6 119.5 . .
C1 C7 C6 119.3(8) . .
C1 C7 H7 120.4 . .
C6 C7 H7 120.4 . .
C9 C8 N1 121.0(8) . .
C9 C8 C39 119.1(8) . .
C39 C8 N1 119.9(8) . .
C8 C9 H9A 119.2 . .
C8 C9 C10 121.6(8) . .
C10 C9 H9A 119.2 . .
C9 C10 H10 120.0 . .
C9 C10 C11 120.0(9) . .
C11 C10 H10 120.0 . .
C10 C11 C12 120.1(8) . .
C10 C11 C38 118.3(8) . .
C38 C11 C12 121.7(7) . .
O3 C12 C11 115.7(8) . .
O12 C12 O3 123.7(8) . .
O12 C12 C11 120.5(8) . .
O4 C13 C14 120.2(9) . .
O11 C13 O4 121.8(8) . .
O11 C13 C14 117.9(9) . .
C15 C14 C13 120.6(9) . .
C37 C14 C13 120.7(9) . .
C37 C14 C15 118.7(8) . .
C14 C15 H15A 120.6 . .
C14 C15 C16 118.9(8) . .
C16 C15 H15A 120.6 . .
C15 C16 H16 119.1 . .
C17 C16 C15 121.8(9) . .
C17 C16 H16 119.1 . .
C16 C17 N2 122.4(8) . .
C36 C17 N2 119.7(8) . .
C36 C17 C16 117.9(8) . .
C19 C18 N2 118.5(8) . .
C19 C18 C24 118.7(9) . .
C24 C18 N2 122.7(8) . .
C18 C19 H19 119.4 . .
C18 C19 C20 121.3(9) . .
C20 C19 H19 119.4 . .
C19 C20 H20 120.2 . .
C19 C20 C21 119.6(9) . .
C21 C20 H20 120.2 . .
C20 C21 C22 118.9(8) . .
C23 C21 C20 118.8(8) . .
C23 C21 C22 122.2(8) . .
O5 C22 Tb1 61.2(4) . 4_645
O5 C22 O6 121.6(8) . .
O5 C22 C21 120.0(8) . .
O6 C22 Tb1 60.5(4) . 4_645
O6 C22 C21 118.4(8) . .
C21 C22 Tb1 176.2(6) . 4_645
C21 C23 H23 119.5 . .
C24 C23 C21 120.9(9) . .
C24 C23 H23 119.5 . .
C18 C24 H24 119.7 . .
C23 C24 C18 120.6(9) . .
C23 C24 H24 119.7 . .
C26 C25 N2 119.8(8) . .
C26 C25 C35 119.9(8) . .
C35 C25 N2 120.2(8) . .
C25 C26 H26 119.6 . .
C27 C26 C25 120.8(8) . .
C27 C26 H26 119.6 . .
C26 C27 H27 120.6 . .
C26 C27 C28 118.9(8) . .
C28 C27 H27 120.6 . .
C27 C28 C29 119.1(7) . .
C34 C28 C27 119.8(8) . .
C34 C28 C29 121.2(8) . .
O7 C29 C28 117.5(8) . .
O8 C29 O7 125.7(8) . .
O8 C29 C28 116.8(8) . .
O10 C30 N3 125.6(15) . .
O10 C30 C31 115.6(12) . .
N3 C30 C31 118.7(13) . .
C30 C31 H31A 109.5 . .
C30 C31 H31B 109.5 . .
C30 C31 H31C 109.5 . .
H31A C31 H31B 109.5 . .
H31A C31 H31C 109.5 . .
H31B C31 H31C 109.5 . .
N3 C32 H32A 109.5 . .
N3 C32 H32B 109.5 . .
N3 C32 H32C 109.5 . .
H32A C32 H32B 109.5 . .
H32A C32 H32C 109.5 . .
H32B C32 H32C 109.5 . .
N3 C33 H33A 109.5 . .
N3 C33 H33B 109.5 . .
N3 C33 H33C 109.5 . .
H33A C33 H33B 109.5 . .
H33A C33 H33C 109.5 . .
H33B C33 H33C 109.5 . .
C28 C34 H34 119.5 . .
C28 C34 C35 121.1(8) . .
C35 C34 H34 119.5 . .
C25 C35 H35 120.2 . .
C34 C35 C25 119.5(9) . .
C34 C35 H35 120.2 . .
C17 C36 H36 119.6 . .
C17 C36 C37 120.8(9) . .
C37 C36 H36 119.6 . .
C14 C37 C36 121.9(9) . .
C14 C37 H37 119.0 . .
C36 C37 H37 119.0 . .
C11 C38 H38 119.4 . .
C39 C38 C11 121.2(8) . .
C39 C38 H38 119.4 . .
C8 C39 H39 120.0 . .
C38 C39 C8 119.9(9) . .
C38 C39 H39 120.0 . .
C41 C40 N1 121.2(8) . .
C41 C40 C46 117.6(8) . .
C46 C40 N1 121.1(8) . .
C40 C41 H41 119.7 . .
C42 C41 C40 120.6(9) . .
C42 C41 H41 119.7 . .
C41 C42 H42 119.1 . .
C41 C42 C43 121.8(8) . .
C43 C42 H42 119.1 . .
C42 C43 C44 120.0(8) . .
C42 C43 C45 117.8(8) . .
C45 C43 C44 122.1(8) . .
O13 C44 C43 118.8(8) . .
O16 C44 O13 122.6(8) . .
O16 C44 C43 118.5(8) . .
C43 C45 H45 119.7 . .
C46 C45 C43 120.7(8) . .
C46 C45 H45 119.7 . .
C40 C46 H46 119.3 . .
C45 C46 C40 121.5(8) . .
C45 C46 H46 119.3 . .

loop_
_geom_bond_atom_site_label_1
_geom_bond_atom_site_label_2
_geom_bond_distance
_geom_bond_site_symmetry_2
Tb1 Tb2 3.6634(7) 3
Tb1 Tb3 3.7512(7) 8_566
Tb1 O1 2.772(5) 3_545
Tb1 O2 2.427(5) 3_545
Tb1 O3 2.512(5) .
Tb1 O4 2.331(6) .
Tb1 O5 2.443(6) 4_655
Tb1 O6 2.427(6) 4_655
Tb1 O9 2.404(5) 3
Tb1 O14 2.390(5) 8_566
Tb1 O15 2.349(5) 8_566
Tb1 C22 2.787(9) 4_655
Tb2 Tb1 3.8705(7) 7_666
Tb2 Tb1 3.6634(7) 3_445
Tb2 Tb3 3.9153(7) 2_655
Tb2 O3 2.389(5) 3_445
Tb2 O5 2.630(6) 2_655
Tb2 O8 2.314(5) .
Tb2 O9 2.389(5) .
Tb2 O9 2.431(5) 5_666
Tb2 O10 2.459(6) .
Tb2 O13 2.910(6) 2_655
Tb2 O15 2.349(5) 2_655
Tb2 O16 2.413(6) 2_655
Tb3 Tb1 3.8628(7) 4_655
Tb3 Tb1 3.7512(7) 8_465
Tb3 Tb2 3.9152(7) 2_655
Tb3 Tb3 3.7237(9) 5_675
Tb3 O1 2.387(5) 2_655
Tb3 O7 2.304(5) 2_655
Tb3 O11 2.372(6) 8_465
Tb3 O13 2.294(5) .
Tb3 O14 2.389(5) 5_675
Tb3 O14 2.357(5) .
Tb3 O15 2.325(5) .
O1 Tb1 2.772(5) 3_455
O1 Tb3 2.387(5) 2_655
O1 C5 1.282(9) .
O2 Tb1 2.427(5) 3_455
O2 C5 1.272(9) .
O3 Tb2 2.389(5) 3
O3 C12 1.302(9) .
O4 C13 1.281(11) .
O5 Tb1 2.443(6) 4_645
O5 Tb2 2.630(6) 2_655
O5 C22 1.265(10) .
O6 Tb1 2.427(6) 4_645
O6 C22 1.271(9) .
O7 Tb3 2.304(5) 2_655
O7 C29 1.269(9) .
O8 C29 1.248(9) .
O9 Tb1 2.404(5) 3_445
O9 Tb2 2.431(5) 5_666
O9 H9 0.8696 .
O10 H10A 0.8823 .
O10 H10B 0.8938 .
O10 C30 1.292(14) .
O11 Tb3 2.372(6) 8_566
O11 C13 1.262(11) .
O12 C12 1.224(10) .
O13 Tb2 2.910(6) 2_655
O13 C44 1.261(10) .
O14 Tb1 2.390(5) 8_465
O14 Tb3 2.389(5) 5_675
O14 H14 0.83(2) .
O15 Tb1 2.350(5) 8_465
O15 Tb2 2.349(5) 2_655
O15 H15 0.81(2) .
O16 Tb2 2.413(6) 2_655
O16 C44 1.236(9) .
N1 C1 1.430(10) .
N1 C8 1.402(10) .
N1 C40 1.415(10) .
N2 C17 1.392(10) .
N2 C18 1.413(11) .
N2 C25 1.442(10) .
N3 C30 1.380(15) .
N3 C32 1.414(15) .
N3 C33 1.418(15) .
C1 C2 1.405(12) .
C1 C7 1.378(11) .
C2 H2 0.9300 .
C2 C3 1.369(12) .
C3 H3 0.9300 .
C3 C4 1.398(11) .
C4 C5 1.500(11) .
C4 C6 1.370(12) .
C6 H6 0.9300 .
C6 C7 1.414(11) .
C7 H7 0.9300 .
C8 C9 1.383(12) .
C8 C39 1.397(11) .
C9 H9A 0.9300 .
C9 C10 1.384(12) .
C10 H10 0.9300 .
C10 C11 1.403(11) .
C11 C12 1.508(11) .
C11 C38 1.406(12) .
C13 C14 1.468(11) .
C14 C15 1.400(12) .
C14 C37 1.364(13) .
C15 H15A 0.9300 .
C15 C16 1.404(12) .
C16 H16 0.9300 .
C16 C17 1.391(12) .
C17 C36 1.371(12) .
C18 C19 1.378(12) .
C18 C24 1.398(12) .
C19 H19 0.9300 .
C19 C20 1.383(12) .
C20 H20 0.9300 .
C20 C21 1.402(11) .
C21 C22 1.482(12) .
C21 C23 1.388(12) .
C22 Tb1 2.787(9) 4_645
C23 H23 0.9300 .
C23 C24 1.367(12) .
C24 H24 0.9300 .
C25 C26 1.383(11) .
C25 C35 1.384(12) .
C26 H26 0.9300 .
C26 C27 1.375(11) .
C27 H27 0.9300 .
C27 C28 1.410(11) .
C28 C29 1.493(11) .
C28 C34 1.366(11) .
C30 C31 1.73(2) .
C31 H31A 0.9600 .
C31 H31B 0.9600 .
C31 H31C 0.9600 .
C32 H32A 0.9600 .
C32 H32B 0.9600 .
C32 H32C 0.9600 .
C33 H33A 0.9600 .
C33 H33B 0.9600 .
C33 H33C 0.9600 .
C34 H34 0.9300 .
C34 C35 1.377(12) .
C35 H35 0.9300 .
C36 H36 0.9300 .
C36 C37 1.390(12) .
C37 H37 0.9300 .
C38 H38 0.9300 .
C38 C39 1.385(12) .
C39 H39 0.9300 .
C40 C41 1.391(11) .
C40 C46 1.391(12) .
C41 H41 0.9300 .
C41 C42 1.377(11) .
C42 H42 0.9300 .
C42 C43 1.382(11) .
C43 C44 1.515(11) .
C43 C45 1.389(11) .
C45 H45 0.9300 .
C45 C46 1.378(12) .
C46 H46 0.9300 .

loop_
_geom_torsion_atom_site_label_1
_geom_torsion_atom_site_label_2
_geom_torsion_atom_site_label_3
_geom_torsion_atom_site_label_4
_geom_torsion
_geom_torsion_site_symmetry_1
_geom_torsion_site_symmetry_4
Tb1 O1 C5 O2 4.5(8) 3_455 .
Tb1 O1 C5 C4 -176.4(7) 3_455 .
Tb1 O2 C5 O1 -5.3(9) 3_455 .
Tb1 O2 C5 C4 175.7(6) 3_455 .
Tb1 O3 C12 O12 54.0(12) . .
Tb1 O3 C12 C11 -123.6(7) . .
Tb1 O4 C13 O11 -70.9(11) . .
Tb1 O4 C13 C14 111.4(9) . .
Tb1 O5 C22 O6 2.6(8) 4_645 .
Tb1 O5 C22 C21 -175.9(7) 4_645 .
Tb1 O6 C22 O5 -2.7(8) 4_645 .
Tb1 O6 C22 C21 175.9(6) 4_645 .
Tb2 O3 C12 O12 -89.7(10) 3 .
Tb2 O3 C12 C11 92.7(8) 3 .
Tb2 O5 C22 Tb1 -95.9(7) 2_655 4_645
Tb2 O5 C22 O6 -93.2(10) 2_655 .
Tb2 O5 C22 C21 88.2(10) 2_655 .
Tb2 O8 C29 O7 -36.6(15) . .
Tb2 O8 C29 C28 143.5(7) . .
Tb2 O10 C30 N3 123.8(18) . .
Tb2 O10 C30 C31 -58(2) . .
Tb2 O13 C44 O16 16.0(7) 2_655 .
Tb2 O13 C44 C43 -162.4(7) 2_655 .
Tb2 O16 C44 O13 -19.9(9) 2_655 .
Tb2 O16 C44 C43 158.5(6) 2_655 .
Tb3 O1 C5 O2 -91.7(9) 2_655 .
Tb3 O1 C5 C4 87.4(9) 2_655 .
Tb3 O7 C29 O8 24.6(13) 2_655 .
Tb3 O7 C29 C28 -155.5(5) 2_655 .
Tb3 O11 C13 O4 -3.3(10) 8_566 .
Tb3 O11 C13 C14 174.4(5) 8_566 .
Tb3 O13 C44 O16 103.5(15) . .
Tb3 O13 C44 C43 -74.9(15) . .
O4 C13 C14 C15 -2.6(13) . .
O4 C13 C14 C37 178.9(9) . .
O11 C13 C14 C15 179.6(8) . .
O11 C13 C14 C37 1.1(13) . .
N1 C1 C2 C3 -173.6(9) . .
N1 C1 C7 C6 172.1(8) . .
N1 C8 C9 C10 177.3(8) . .
N1 C8 C39 C38 -177.7(8) . .
N1 C40 C41 C42 -179.9(8) . .
N1 C40 C46 C45 -179.1(8) . .
N2 C17 C36 C37 -176.2(10) . .
N2 C18 C19 C20 -176.0(8) . .
N2 C18 C24 C23 174.4(9) . .
N2 C25 C26 C27 -176.1(8) . .
N2 C25 C35 C34 176.0(9) . .
C1 N1 C8 C9 30.5(12) . .
C1 N1 C8 C39 -151.9(8) . .
C1 N1 C40 C41 -132.2(9) . .
C1 N1 C40 C46 49.0(12) . .
C1 C2 C3 C4 -0.4(16) . .
C2 C1 C7 C6 -6.3(14) . .
C2 C3 C4 C5 176.0(9) . .
C2 C3 C4 C6 -2.5(15) . .
C3 C4 C5 O1 -160.6(8) . .
C3 C4 C5 O2 18.4(13) . .
C3 C4 C6 C7 1.0(14) . .
C4 C6 C7 C1 3.4(14) . .
C5 C4 C6 C7 -177.4(8) . .
C6 C4 C5 O1 17.9(13) . .
C6 C4 C5 O2 -163.1(9) . .
C7 C1 C2 C3 4.9(15) . .
C8 N1 C1 C2 48.1(12) . .
C8 N1 C1 C7 -130.3(9) . .
C8 N1 C40 C41 34.0(12) . .
C8 N1 C40 C46 -144.8(9) . .
C8 C9 C10 C11 -0.2(14) . .
C9 C8 C39 C38 0.0(13) . .
C9 C10 C11 C12 179.2(8) . .
C9 C10 C11 C38 1.1(13) . .
C10 C11 C12 O3 -178.3(8) . .
C10 C11 C12 O12 4.0(13) . .
C10 C11 C38 C39 -1.5(14) . .
C11 C38 C39 C8 1.0(14) . .
C12 C11 C38 C39 -179.6(8) . .
C13 C14 C15 C16 -179.9(8) . .
C13 C14 C37 C36 -178.9(10) . .
C14 C15 C16 C17 1.0(14) . .
C15 C14 C37 C36 2.5(16) . .
C15 C16 C17 N2 177.3(9) . .
C15 C16 C17 C36 -1.7(15) . .
C16 C17 C36 C37 2.8(16) . .
C17 N2 C18 C19 -136.9(9) . .
C17 N2 C18 C24 46.9(14) . .
C17 N2 C25 C26 -138.1(9) . .
C17 N2 C25 C35 46.5(13) . .
C17 C36 C37 C14 -3.4(18) . .
C18 N2 C17 C16 25.8(14) . .
C18 N2 C17 C36 -155.2(10) . .
C18 N2 C25 C26 51.8(12) . .
C18 N2 C25 C35 -123.6(10) . .
C18 C19 C20 C21 2.2(14) . .
C19 C18 C24 C23 -1.7(15) . .
C19 C20 C21 C22 176.4(8) . .
C19 C20 C21 C23 -3.3(13) . .
C20 C21 C22 O5 12.7(12) . .
C20 C21 C22 O6 -165.9(8) . .
C20 C21 C23 C24 1.9(14) . .
C21 C23 C24 C18 0.6(15) . .
C22 C21 C23 C24 -177.8(9) . .
C23 C21 C22 O5 -167.6(8) . .
C23 C21 C22 O6 13.8(12) . .
C24 C18 C19 C20 0.3(14) . .
C25 N2 C17 C16 -143.5(9) . .
C25 N2 C17 C36 35.5(13) . .
C25 N2 C18 C19 32.5(12) . .
C25 N2 C18 C24 -143.6(9) . .
C25 C26 C27 C28 1.1(14) . .
C26 C25 C35 C34 0.6(15) . .
C26 C27 C28 C29 179.1(8) . .
C26 C27 C28 C34 -1.5(13) . .
C27 C28 C29 O7 -167.8(8) . .
C27 C28 C29 O8 12.1(12) . .
C27 C28 C34 C35 1.5(14) . .
C28 C34 C35 C25 -1.0(16) . .
C29 C28 C34 C35 -179.1(9) . .
C32 N3 C30 O10 -8(3) . .
C32 N3 C30 C31 173.6(14) . .
C33 N3 C30 O10 168.9(17) . .
C33 N3 C30 C31 -9(3) . .
C34 C28 C29 O7 12.8(13) . .
C34 C28 C29 O8 -167.3(8) . .
C35 C25 C26 C27 -0.6(14) . .
C37 C14 C15 C16 -1.3(14) . .
C38 C11 C12 O3 -0.3(12) . .
C38 C11 C12 O12 -178.0(9) . .
C39 C8 C9 C10 -0.4(13) . .
C40 N1 C1 C2 -145.6(9) . .
C40 N1 C1 C7 36.0(13) . .
C40 N1 C8 C9 -135.8(9) . .
C40 N1 C8 C39 41.8(12) . .
C40 C41 C42 C43 -1.4(14) . .
C41 C40 C46 C45 2.1(13) . .
C41 C42 C43 C44 -173.5(8) . .
C41 C42 C43 C45 2.7(13) . .
C42 C43 C44 O13 -173.2(8) . .
C42 C43 C44 O16 8.4(12) . .
C42 C43 C45 C46 -1.6(13) . .
C43 C45 C46 C40 -0.8(14) . .
C44 C43 C45 C46 174.5(8) . .
C45 C43 C44 O13 10.9(12) . .
C45 C43 C44 O16 -167.5(8) . .
C46 C40 C41 C42 -1.0(13) . .
